data_4061306
loop_
_publ_author_name
'Goto, Eri'
'Usuki, Miho'
'Takenaka, Hiroe'
'Sakai, Ken'
'Tanase, Tomoaki'

_publ_section_title
;
 Electron-Rich Diplatinum(0) Metallocryptate Promoting Novel Successive
 Encapsulation of Acidic Hydrides
;
_journal_coden_ASTM ORGND7
_journal_issue 25
_journal_name_full Organometallics
_journal_page_first 6042
_journal_page_last 6051
_journal_paper_doi 10.1021/om049548v
_journal_volume 23
_journal_year 2004
_chemical_formula_moiety 'C119.50 H106 Cl3 F18 N8 Na O1.50 P9 Pt2 '
_chemical_formula_sum 'C119.5 H106 Cl3 F18 N8 Na O1.5 P9 Pt2'
_chemical_formula_weight 2818.47
_space_group_IT_number 14
_symmetry_cell_setting monoclinic
_symmetry_space_group_name_Hall '-P 2yn'
_symmetry_space_group_name_H-M 'P 1 21/n 1'
_cell_angle_alpha 90
_cell_angle_beta 90.151(1)
_cell_angle_gamma 90
_cell_formula_units_Z 4
_cell_length_a 23.0221(7)
_cell_length_b 28.1459(8)
_cell_length_c 18.2233(5)
_cell_measurement_temperature 153.2
_cell_volume 11808.3(6)
_exptl_crystal_density_diffrn 1.585
_cod_original_sg_symbol_H-M 'P 21/n'
_cod_original_formula_sum 'C119.50 H106 Cl3 F18 N8 Na O1.50 P9 Pt2 '
_cod_database_code 4061306

loop_
_symmetry_equiv_pos_as_xyz
x,y,z
1/2-x,1/2+y,1/2-z
-x,-y,-z
1/2+x,1/2-y,1/2+z

loop_
_atom_site_label
_atom_site_type_symbol
_atom_site_fract_x
_atom_site_fract_y
_atom_site_fract_z
_atom_site_U_iso_or_equiv
_atom_site_adp_type
_atom_site_occupancy
_atom_site_calc_flag
_atom_site_refinement_flags
_atom_site_disorder_assembly
_atom_site_disorder_group
Pt(1) Pt -0.79274(1) -0.14400(1) -0.44970(1) 0.01871(7) Uani 1.00 d . . .
Pt(2) Pt -0.73019(1) -0.08738(1) -0.03613(1) 0.01885(7) Uani 1.00 d . . .
Cl(1) Cl -1.1812(1) -0.12619(8) -0.3584(1) 0.0755(6) Uani 1.00 d . . .
Cl(2) Cl -1.2368(1) -0.14068(9) -0.4980(2) 0.1076(10) Uani 1.00 d . . .
Cl(3) Cl -0.4089(2) -0.1553(2) -0.2770(3) 0.094(2) Uani 0.50 d P . .
Cl(4) Cl -0.4278(5) -0.1231(3) -0.4330(5) 0.172(4) Uani 0.50 d P . .
P(1) P -0.82605(6) -0.21317(4) -0.39356(7) 0.0196(3) Uani 1.00 d . . .
P(2) P -0.83090(5) -0.07352(5) -0.03577(7) 0.0211(3) Uani 1.00 d . . .
P(3) P -0.85385(6) -0.07746(5) -0.43902(7) 0.0207(3) Uani 1.00 d . . .
P(4) P -0.67752(5) -0.02728(5) -0.09414(7) 0.0210(3) Uani 1.00 d . . .
P(5) P -0.69420(6) -0.12452(5) -0.45319(7) 0.0210(3) Uani 1.00 d . . .
P(6) P -0.70119(5) -0.16701(5) -0.04210(6) 0.0193(3) Uani 1.00 d . . .
P(11) P -1.13856(9) -0.14675(7) -0.1278(1) 0.0526(5) Uani 1.00 d . . .
P(12) P -0.91710(7) -0.36517(5) -0.23137(9) 0.0340(3) Uani 1.00 d . . .
P(13) P -0.55430(9) -0.36007(6) -0.1324(1) 0.0550(5) Uani 1.00 d . . .
Na(1) Na -0.76329(8) -0.11394(6) -0.2424(1) 0.0208(4) Uani 1.00 d . . .
F(11) F -1.0995(2) -0.1811(2) -0.1763(3) 0.086(2) Uani 1.00 d . . .
F(12) F -1.1853(3) -0.1410(2) -0.1898(3) 0.098(2) Uani 1.00 d . . .
F(13) F -1.0941(2) -0.1539(2) -0.0622(3) 0.098(2) Uani 1.00 d . . .
F(14) F -1.1740(2) -0.1914(2) -0.0960(3) 0.090(2) Uani 1.00 d . . .
F(15) F -1.1763(2) -0.1129(2) -0.0765(2) 0.069(1) Uani 1.00 d . . .
F(16) F -1.1038(3) -0.1033(2) -0.1578(3) 0.104(2) Uani 1.00 d . . .
F(21) F -0.8772(2) -0.3211(1) -0.2517(2) 0.055(1) Uani 1.00 d . . .
F(22) F -0.9704(2) -0.3410(2) -0.2713(2) 0.067(1) Uani 1.00 d . . .
F(23) F -0.9359(2) -0.3408(2) -0.1567(2) 0.061(1) Uani 1.00 d . . .
F(24) F -0.9567(2) -0.4101(1) -0.2116(2) 0.063(1) Uani 1.00 d . . .
F(25) F -0.8628(2) -0.3891(2) -0.1920(3) 0.074(1) Uani 1.00 d . . .
F(26) F -0.8985(2) -0.3895(2) -0.3067(2) 0.067(1) Uani 1.00 d . . .
F(31) F -0.4884(2) -0.3702(2) -0.1159(3) 0.098(2) Uani 1.00 d . . .
F(32) F -0.5545(3) -0.3979(2) -0.1945(3) 0.127(2) Uani 1.00 d . . .
F(33) F -0.6205(2) -0.3485(2) -0.1456(4) 0.110(2) Uani 1.00 d . . .
F(34) F -0.5537(3) -0.3221(2) -0.0682(4) 0.126(2) Uani 1.00 d . . .
F(35) F -0.5378(3) -0.3193(2) -0.1870(4) 0.143(3) Uani 1.00 d . . .
F(36) F -0.5723(2) -0.3990(2) -0.0749(3) 0.083(1) Uani 1.00 d . . .
O(101) O 0.0185(4) 0.1837(4) -0.0845(5) 0.05820(3) Uiso 0.50 d P . .
O(102) O -0.0261(4) 0.2333(3) -0.1055(4) 0.03905(2) Uiso 0.50 d P . .
O(103) O -1.4854(8) -0.0118(7) -0.446(1) 0.05731(6) Uiso 0.25 d P . .
O(104) O -1.4962(7) -0.0661(6) -0.4332(8) 0.03751(5) Uiso 0.25 d P . .
N(1) N -0.7934(2) -0.1842(2) -0.6105(2) 0.0267(10) Uani 1.00 d . . .
N(2) N -0.6984(2) -0.0474(2) 0.1208(2) 0.0272(10) Uani 1.00 d . . .
N(11) N -0.8429(2) -0.1721(1) -0.2612(2) 0.0194(9) Uani 1.00 d . . .
N(12) N -0.8440(2) -0.1307(1) -0.1526(2) 0.0191(8) Uani 1.00 d . . .
N(21) N -0.7945(2) -0.0447(1) -0.3206(2) 0.0216(9) Uani 1.00 d . . .
N(22) N -0.7426(2) -0.0286(1) -0.2151(2) 0.0198(9) Uani 1.00 d . . .
N(31) N -0.6798(2) -0.1467(1) -0.3112(2) 0.0211(9) Uani 1.00 d . . .
N(32) N -0.6825(2) -0.1606(1) -0.1870(2) 0.0211(9) Uani 1.00 d . . .
C(1) C -0.7979(2) -0.1674(2) -0.5534(3) 0.025(1) Uani 1.00 d . . .
C(2) C -0.7107(2) -0.0652(2) 0.0656(3) 0.023(1) Uani 1.00 d . . .
C(11) C -0.7806(2) -0.2050(2) -0.6789(3) 0.029(1) Uani 1.00 d . . .
C(12) C -0.7896(3) -0.2533(2) -0.6877(3) 0.036(1) Uani 1.00 d . . .
C(13) C -0.7742(3) -0.2728(2) -0.7549(4) 0.049(2) Uani 1.00 d . . .
C(14) C -0.7504(3) -0.2449(3) -0.8094(3) 0.055(2) Uani 1.00 d . . .
C(15) C -0.7399(3) -0.1971(2) -0.7984(3) 0.044(2) Uani 1.00 d . . .
C(16) C -0.7544(2) -0.1762(2) -0.7321(3) 0.033(1) Uani 1.00 d . . .
C(17) C -0.8144(3) -0.2845(2) -0.6284(4) 0.053(2) Uani 1.00 d . . .
C(18) C -0.7406(3) -0.1246(2) -0.7165(3) 0.041(1) Uani 1.00 d . . .
C(21) C -0.6858(3) -0.0214(2) 0.1852(3) 0.029(1) Uani 1.00 d . . .
C(22) C -0.6319(3) -0.0287(2) 0.2180(3) 0.034(1) Uani 1.00 d . . .
C(23) C -0.6205(3) -0.0019(3) 0.2803(3) 0.047(2) Uani 1.00 d . . .
C(24) C -0.6591(3) 0.0300(3) 0.3063(4) 0.060(2) Uani 1.00 d . . .
C(25) C -0.7125(3) 0.0364(3) 0.2721(4) 0.058(2) Uani 1.00 d . . .
C(26) C -0.7272(3) 0.0103(2) 0.2105(3) 0.037(1) Uani 1.00 d . . .
C(27) C -0.5892(3) -0.0629(3) 0.1875(4) 0.048(2) Uani 1.00 d . . .
C(28) C -0.7844(3) 0.0163(2) 0.1732(3) 0.044(2) Uani 1.00 d . . .
C(31) C -0.8674(2) -0.2018(2) -0.3078(3) 0.021(1) Uani 1.00 d . . .
C(32) C -0.9219(2) -0.2239(2) -0.2952(3) 0.026(1) Uani 1.00 d . . .
C(33) C -0.9513(2) -0.2133(2) -0.2326(3) 0.030(1) Uani 1.00 d . . .
C(34) C -0.9272(2) -0.1812(2) -0.1816(3) 0.023(1) Uani 1.00 d . . .
C(35) C -0.9542(2) -0.1661(2) -0.1172(3) 0.030(1) Uani 1.00 d . . .
C(36) C -0.9262(2) -0.1349(2) -0.0718(3) 0.029(1) Uani 1.00 d . . .
C(37) C -0.8705(2) -0.1181(2) -0.0917(3) 0.022(1) Uani 1.00 d . . .
C(38) C -0.8723(2) -0.1622(2) -0.1985(2) 0.0183(10) Uani 1.00 d . . .
C(41) C -0.8224(2) -0.0302(2) -0.3797(3) 0.022(1) Uani 1.00 d . . .
C(42) C -0.8308(2) 0.0187(2) -0.3966(3) 0.030(1) Uani 1.00 d . . .
C(43) C -0.8072(2) 0.0527(2) -0.3509(3) 0.030(1) Uani 1.00 d . . .
C(44) C -0.7764(2) 0.0384(2) -0.2883(3) 0.024(1) Uani 1.00 d . . .
C(45) C -0.7506(2) 0.0696(2) -0.2370(3) 0.027(1) Uani 1.00 d . . .
C(46) C -0.7222(2) 0.0513(2) -0.1788(3) 0.027(1) Uani 1.00 d . . .
C(47) C -0.7188(2) 0.0020(2) -0.1693(3) 0.022(1) Uani 1.00 d . . .
C(48) C -0.7711(2) -0.0110(2) -0.2749(3) 0.019(1) Uani 1.00 d . . .
C(51) C -0.6543(2) -0.1507(2) -0.3754(3) 0.023(1) Uani 1.00 d . . .
C(52) C -0.6009(2) -0.1747(2) -0.3856(3) 0.036(1) Uani 1.00 d . . .
C(53) C -0.5750(2) -0.1956(2) -0.3261(3) 0.039(1) Uani 1.00 d . . .
C(54) C -0.6018(2) -0.1931(2) -0.2567(3) 0.030(1) Uani 1.00 d . . .
C(55) C -0.5808(3) -0.2151(2) -0.1924(3) 0.040(1) Uani 1.00 d . . .
C(56) C -0.6099(2) -0.2088(2) -0.1279(3) 0.031(1) Uani 1.00 d . . .
C(57) C -0.6606(2) -0.1804(2) -0.1277(3) 0.023(1) Uani 1.00 d . . .
C(58) C -0.6538(2) -0.1672(2) -0.2518(3) 0.023(1) Uani 1.00 d . . .
C(111) C -0.8755(2) -0.2514(2) -0.4453(3) 0.023(1) Uani 1.00 d . . .
C(112) C -0.8775(3) -0.3001(2) -0.4318(3) 0.032(1) Uani 1.00 d . . .
C(113) C -0.9190(3) -0.3279(2) -0.4674(3) 0.038(1) Uani 1.00 d . . .
C(114) C -0.9570(3) -0.3074(2) -0.5169(3) 0.040(1) Uani 1.00 d . . .
C(115) C -0.9550(3) -0.2595(2) -0.5305(3) 0.039(1) Uani 1.00 d . . .
C(116) C -0.9136(2) -0.2310(2) -0.4948(3) 0.030(1) Uani 1.00 d . . .
C(121) C -0.7677(2) -0.2529(2) -0.3650(3) 0.022(1) Uani 1.00 d . . .
C(122) C -0.7334(3) -0.2725(2) -0.4205(3) 0.039(1) Uani 1.00 d . . .
C(123) C -0.6866(3) -0.3017(2) -0.4027(4) 0.048(2) Uani 1.00 d . . .
C(124) C -0.6732(3) -0.3107(2) -0.3300(4) 0.043(2) Uani 1.00 d . . .
C(125) C -0.7071(3) -0.2919(2) -0.2756(3) 0.041(2) Uani 1.00 d . . .
C(126) C -0.7543(3) -0.2629(2) -0.2927(3) 0.032(1) Uani 1.00 d . . .
C(211) C -0.8695(2) -0.0733(2) 0.0523(3) 0.026(1) Uani 1.00 d . . .
C(212) C -0.9203(3) -0.0487(2) 0.0633(3) 0.038(1) Uani 1.00 d . . .
C(213) C -0.9491(3) -0.0498(3) 0.1295(4) 0.055(2) Uani 1.00 d . . .
C(214) C -0.9270(3) -0.0762(3) 0.1862(4) 0.056(2) Uani 1.00 d . . .
C(215) C -0.8769(3) -0.1018(3) 0.1766(3) 0.049(2) Uani 1.00 d . . .
C(216) C -0.8474(2) -0.0995(2) 0.1110(3) 0.036(1) Uani 1.00 d . . .
C(221) C -0.8564(2) -0.0186(2) -0.0789(3) 0.024(1) Uani 1.00 d . . .
C(222) C -0.8797(2) -0.0184(2) -0.1501(3) 0.028(1) Uani 1.00 d . . .
C(223) C -0.8984(2) 0.0240(2) -0.1813(3) 0.034(1) Uani 1.00 d . . .
C(224) C -0.8944(3) 0.0661(2) -0.1432(3) 0.036(1) Uani 1.00 d . . .
C(225) C -0.8723(3) 0.0661(2) -0.0728(4) 0.042(2) Uani 1.00 d . . .
C(226) C -0.8528(3) 0.0243(2) -0.0410(3) 0.035(1) Uani 1.00 d . . .
C(311) C -0.8745(2) -0.0463(2) -0.5221(3) 0.024(1) Uani 1.00 d . . .
C(312) C -0.9230(3) -0.0163(2) -0.5259(3) 0.035(1) Uani 1.00 d . . .
C(313) C -0.9358(3) 0.0082(2) -0.5907(3) 0.042(2) Uani 1.00 d . . .
C(314) C -0.9006(3) 0.0032(2) -0.6517(3) 0.043(2) Uani 1.00 d . . .
C(315) C -0.8528(3) -0.0262(2) -0.6486(3) 0.041(1) Uani 1.00 d . . .
C(316) C -0.8402(3) -0.0512(2) -0.5846(3) 0.032(1) Uani 1.00 d . . .
C(321) C -0.9227(2) -0.0902(2) -0.3941(3) 0.025(1) Uani 1.00 d . . .
C(322) C -0.9645(2) -0.1164(2) -0.4325(3) 0.032(1) Uani 1.00 d . . .
C(323) C -1.0149(3) -0.1308(2) -0.3974(4) 0.039(1) Uani 1.00 d . . .
C(324) C -1.0252(3) -0.1194(2) -0.3249(4) 0.042(2) Uani 1.00 d . . .
C(325) C -0.9846(3) -0.0925(2) -0.2863(3) 0.039(1) Uani 1.00 d . . .
C(326) C -0.9339(2) -0.0781(2) -0.3212(3) 0.032(1) Uani 1.00 d . . .
C(411) C -0.6105(2) -0.0419(2) -0.1438(3) 0.025(1) Uani 1.00 d . . .
C(412) C -0.5815(2) -0.0842(2) -0.1297(3) 0.028(1) Uani 1.00 d . . .
C(413) C -0.5322(2) -0.0962(2) -0.1690(3) 0.033(1) Uani 1.00 d . . .
C(414) C -0.5117(3) -0.0657(2) -0.2221(3) 0.040(1) Uani 1.00 d . . .
C(415) C -0.5391(3) -0.0230(2) -0.2344(3) 0.042(1) Uani 1.00 d . . .
C(416) C -0.5888(2) -0.0110(2) -0.1959(3) 0.035(1) Uani 1.00 d . . .
C(421) C -0.6548(2) 0.0192(2) -0.0314(3) 0.025(1) Uani 1.00 d . . .
C(422) C -0.6956(2) 0.0493(2) 0.0012(3) 0.032(1) Uani 1.00 d . . .
C(423) C -0.6795(3) 0.0795(2) 0.0591(3) 0.041(2) Uani 1.00 d . . .
C(424) C -0.6233(3) 0.0790(2) 0.0859(3) 0.042(2) Uani 1.00 d . . .
C(425) C -0.5826(3) 0.0490(2) 0.0537(3) 0.045(2) Uani 1.00 d . . .
C(426) C -0.5979(3) 0.0197(2) -0.0043(3) 0.035(1) Uani 1.00 d . . .
C(511) C -0.6514(2) -0.1419(2) -0.5332(3) 0.026(1) Uani 1.00 d . . .
C(512) C -0.6104(3) -0.1119(2) -0.5647(3) 0.036(1) Uani 1.00 d . . .
C(513) C -0.5795(3) -0.1269(2) -0.6251(4) 0.046(2) Uani 1.00 d . . .
C(514) C -0.5881(3) -0.1708(3) -0.6551(3) 0.049(2) Uani 1.00 d . . .
C(515) C -0.6277(3) -0.2007(2) -0.6245(4) 0.047(2) Uani 1.00 d . . .
C(516) C -0.6594(2) -0.1867(2) -0.5630(3) 0.033(1) Uani 1.00 d . . .
C(521) C -0.6792(2) -0.0609(2) -0.4444(3) 0.024(1) Uani 1.00 d . . .
C(522) C -0.7008(3) -0.0311(2) -0.4996(3) 0.035(1) Uani 1.00 d . . .
C(523) C -0.6931(3) 0.0172(2) -0.4950(3) 0.039(1) Uani 1.00 d . . .
C(524) C -0.6653(3) 0.0373(2) -0.4363(3) 0.043(2) Uani 1.00 d . . .
C(525) C -0.6438(3) 0.0083(2) -0.3810(3) 0.051(2) Uani 1.00 d . . .
C(526) C -0.6505(3) -0.0411(2) -0.3852(3) 0.038(1) Uani 1.00 d . . .
C(611) C -0.7590(2) -0.2105(2) -0.0462(3) 0.025(1) Uani 1.00 d . . .
C(612) C -0.7611(3) -0.2458(2) -0.0998(3) 0.048(2) Uani 1.00 d . . .
C(613) C -0.8073(4) -0.2776(2) -0.1015(4) 0.058(2) Uani 1.00 d . . .
C(614) C -0.8510(3) -0.2747(2) -0.0513(4) 0.048(2) Uani 1.00 d . . .
C(615) C -0.8486(3) -0.2408(3) 0.0009(4) 0.055(2) Uani 1.00 d . . .
C(616) C -0.8035(3) -0.2086(2) 0.0035(4) 0.043(2) Uani 1.00 d . . .
C(621) C -0.6517(2) -0.1900(2) 0.0284(3) 0.023(1) Uani 1.00 d . . .
C(622) C -0.6517(2) -0.2374(2) 0.0486(3) 0.032(1) Uani 1.00 d . . .
C(623) C -0.6116(3) -0.2536(2) 0.0998(3) 0.042(2) Uani 1.00 d . . .
C(624) C -0.5714(3) -0.2232(2) 0.1301(3) 0.043(2) Uani 1.00 d . . .
C(625) C -0.5704(3) -0.1761(2) 0.1091(3) 0.040(1) Uani 1.00 d . . .
C(626) C -0.6108(2) -0.1597(2) 0.0591(3) 0.030(1) Uani 1.00 d . . .
C(701) C -1.1791(4) -0.1094(4) -0.4503(5) 0.087(3) Uani 1.00 d . . .
C(703) C 0.0074(3) 0.2608(3) 0.0070(4) 0.05916(2) Uiso 1.00 d . . .
C(704) C 0.0177(5) 0.2202(4) -0.0491(6) 0.09637(4) Uiso 1.00 d . . .
C(705) C -0.0699(5) 0.2218(4) -0.2184(6) 0.09884(4) Uiso 1.00 d . . .
C(706) C -0.0246(6) 0.1985(5) -0.1569(7) 0.13050(6) Uiso 1.00 d . . .
C(707) C -0.399(1) -0.1612(7) -0.369(1) 0.099(7) Uani 0.50 d P . .
H(1) H -0.7799 -0.3067 -0.7633 0.0546 Uiso 1.00 calc . . .
H(2) H -0.7421 -0.2585 -0.8563 0.0690 Uiso 1.00 calc . . .
H(3) H -0.7220 -0.1775 -0.8362 0.0526 Uiso 1.00 calc . . .
H(4) H -0.5857 -0.0060 0.3072 0.0611 Uiso 1.00 calc . . .
H(5) H -0.6504 0.0515 0.3486 0.0679 Uiso 1.00 calc . . .
H(6) H -0.7407 0.0580 0.2925 0.0606 Uiso 1.00 calc . . .
H(7) H -0.8219 -0.2656 -0.5846 0.0658 Uiso 1.00 calc . . .
H(8) H -0.8492 -0.2996 -0.6422 0.0658 Uiso 1.00 calc . . .
H(9) H -0.7868 -0.3088 -0.6132 0.0658 Uiso 1.00 calc . . .
H(10) H -0.7146 -0.1218 -0.6749 0.0493 Uiso 1.00 calc . . .
H(11) H -0.7234 -0.1094 -0.7571 0.0493 Uiso 1.00 calc . . .
H(12) H -0.7757 -0.1077 -0.7037 0.0493 Uiso 1.00 calc . . .
H(13) H -0.6058 -0.0952 0.1871 0.0551 Uiso 1.00 calc . . .
H(14) H -0.5792 -0.0556 0.1385 0.0551 Uiso 1.00 calc . . .
H(15) H -0.5550 -0.0645 0.2169 0.0551 Uiso 1.00 calc . . .
H(16) H -0.8077 0.0394 0.1986 0.0508 Uiso 1.00 calc . . .
H(17) H -0.7794 0.0267 0.1239 0.0508 Uiso 1.00 calc . . .
H(18) H -0.8055 -0.0131 0.1726 0.0508 Uiso 1.00 calc . . .
H(19) H -0.5829 -0.1761 -0.4340 0.0421 Uiso 1.00 calc . . .
H(20) H -0.5369 -0.2113 -0.3312 0.0449 Uiso 1.00 calc . . .
H(21) H -0.5457 -0.2344 -0.1938 0.0454 Uiso 1.00 calc . . .
H(22) H -0.5967 -0.2236 -0.0830 0.0351 Uiso 1.00 calc . . .
H(23) H -0.9390 -0.2458 -0.3310 0.0295 Uiso 1.00 calc . . .
H(24) H -0.9879 -0.2283 -0.2225 0.0317 Uiso 1.00 calc . . .
H(25) H -0.9931 -0.1773 -0.1051 0.0326 Uiso 1.00 calc . . .
H(26) H -0.9451 -0.1236 -0.0268 0.0336 Uiso 1.00 calc . . .
H(27) H -0.8523 0.0281 -0.4401 0.0350 Uiso 1.00 calc . . .
H(28) H -0.8117 0.0866 -0.3614 0.0338 Uiso 1.00 calc . . .
H(29) H -0.7523 0.1034 -0.2444 0.0311 Uiso 1.00 calc . . .
H(30) H -0.7043 0.0719 -0.1431 0.0294 Uiso 1.00 calc . . .
H(31) H -0.9472 -0.0128 -0.4826 0.0407 Uiso 1.00 calc . . .
H(32) H -0.9709 0.0278 -0.5924 0.0488 Uiso 1.00 calc . . .
H(33) H -0.9081 0.0212 -0.6954 0.0506 Uiso 1.00 calc . . .
H(34) H -0.8275 -0.0304 -0.6903 0.0472 Uiso 1.00 calc . . .
H(35) H -0.8075 -0.0727 -0.5833 0.0362 Uiso 1.00 calc . . .
H(36) H -0.9585 -0.1247 -0.4836 0.0362 Uiso 1.00 calc . . .
H(37) H -1.0425 -0.1501 -0.4239 0.0427 Uiso 1.00 calc . . .
H(38) H -1.0606 -0.1297 -0.3018 0.0486 Uiso 1.00 calc . . .
H(39) H -0.9913 -0.0846 -0.2345 0.0453 Uiso 1.00 calc . . .
H(40) H -0.9066 -0.0584 -0.2940 0.0358 Uiso 1.00 calc . . .
H(41) H -0.8497 -0.3149 -0.3982 0.0361 Uiso 1.00 calc . . .
H(42) H -0.9217 -0.3616 -0.4585 0.0477 Uiso 1.00 calc . . .
H(43) H -0.9866 -0.3264 -0.5405 0.0494 Uiso 1.00 calc . . .
H(44) H -0.9823 -0.2449 -0.5654 0.0491 Uiso 1.00 calc . . .
H(45) H -0.9112 -0.1974 -0.5059 0.0329 Uiso 1.00 calc . . .
H(46) H -0.7439 -0.2655 -0.4710 0.0445 Uiso 1.00 calc . . .
H(47) H -0.6625 -0.3138 -0.4412 0.0549 Uiso 1.00 calc . . .
H(48) H -0.6412 -0.3298 -0.3175 0.0500 Uiso 1.00 calc . . .
H(49) H -0.6991 -0.2987 -0.2243 0.0453 Uiso 1.00 calc . . .
H(50) H -0.7771 -0.2493 -0.2538 0.0355 Uiso 1.00 calc . . .
H(51) H -0.6033 -0.0811 -0.5446 0.0400 Uiso 1.00 calc . . .
H(52) H -0.5503 -0.1054 -0.6471 0.0530 Uiso 1.00 calc . . .
H(53) H -0.5656 -0.1797 -0.6977 0.0540 Uiso 1.00 calc . . .
H(54) H -0.6330 -0.2312 -0.6471 0.0548 Uiso 1.00 calc . . .
H(55) H -0.6875 -0.2085 -0.5410 0.0392 Uiso 1.00 calc . . .
H(56) H -0.7214 -0.0452 -0.5418 0.0439 Uiso 1.00 calc . . .
H(57) H -0.7075 0.0369 -0.5351 0.0467 Uiso 1.00 calc . . .
H(58) H -0.6618 0.0715 -0.4320 0.0497 Uiso 1.00 calc . . .
H(59) H -0.6255 0.0226 -0.3371 0.0602 Uiso 1.00 calc . . .
H(60) H -0.6329 -0.0613 -0.3480 0.0481 Uiso 1.00 calc . . .
H(61) H -0.7299 -0.2473 -0.1357 0.0549 Uiso 1.00 calc . . .
H(62) H -0.8058 -0.3022 -0.1397 0.0642 Uiso 1.00 calc . . .
H(63) H -0.8810 -0.2978 -0.0568 0.0634 Uiso 1.00 calc . . .
H(64) H -0.8772 -0.2391 0.0400 0.0668 Uiso 1.00 calc . . .
H(65) H -0.8014 -0.1834 0.0380 0.0482 Uiso 1.00 calc . . .
H(66) H -0.6807 -0.2590 0.0257 0.0368 Uiso 1.00 calc . . .
H(67) H -0.6150 -0.2863 0.1164 0.0529 Uiso 1.00 calc . . .
H(68) H -0.5433 -0.2341 0.1670 0.0551 Uiso 1.00 calc . . .
H(69) H -0.5401 -0.1541 0.1277 0.0487 Uiso 1.00 calc . . .
H(70) H -0.6122 -0.1260 0.0462 0.0357 Uiso 1.00 calc . . .
H(71) H -0.5960 -0.1060 -0.0923 0.0320 Uiso 1.00 calc . . .
H(72) H -0.5095 -0.1247 -0.1572 0.0403 Uiso 1.00 calc . . .
H(73) H -0.4789 -0.0754 -0.2520 0.0433 Uiso 1.00 calc . . .
H(74) H -0.5236 -0.0017 -0.2713 0.0467 Uiso 1.00 calc . . .
H(75) H -0.6089 0.0192 -0.2056 0.0402 Uiso 1.00 calc . . .
H(76) H -0.7355 0.0497 -0.0171 0.0378 Uiso 1.00 calc . . .
H(77) H -0.7077 0.1011 0.0806 0.0479 Uiso 1.00 calc . . .
H(78) H -0.6123 0.0998 0.1256 0.0482 Uiso 1.00 calc . . .
H(79) H -0.5428 0.0490 0.0733 0.0519 Uiso 1.00 calc . . .
H(80) H -0.5685 -0.0004 -0.0280 0.0415 Uiso 1.00 calc . . .
H(81) H -0.9361 -0.0304 0.0216 0.0472 Uiso 1.00 calc . . .
H(82) H -0.9823 -0.0307 0.1373 0.0688 Uiso 1.00 calc . . .
H(83) H -0.9474 -0.0807 0.2318 0.0674 Uiso 1.00 calc . . .
H(84) H -0.8607 -0.1216 0.2155 0.0553 Uiso 1.00 calc . . .
H(85) H -0.8115 -0.1166 0.1057 0.0413 Uiso 1.00 calc . . .
H(86) H -0.8832 -0.0478 -0.1773 0.0327 Uiso 1.00 calc . . .
H(87) H -0.9139 0.0241 -0.2310 0.0397 Uiso 1.00 calc . . .
H(88) H -0.9081 0.0949 -0.1658 0.0421 Uiso 1.00 calc . . .
H(89) H -0.8709 0.0953 -0.0446 0.0468 Uiso 1.00 calc . . .
H(90) H -0.8357 0.0254 0.0079 0.0412 Uiso 1.00 calc . . .
H(91) H -0.783(3) -0.129(2) -0.367(3) 0.0492(2) Uiso 1.00 calc . . .
H(92) H -0.740(3) -0.106(2) -0.118(3) 0.0573(2) Uiso 1.00 calc . . .

loop_
_atom_site_aniso_label
_atom_site_aniso_U_11
_atom_site_aniso_U_22
_atom_site_aniso_U_33
_atom_site_aniso_U_12
_atom_site_aniso_U_13
_atom_site_aniso_U_23
Pt(1) 0.0220(1) 0.0195(1) 0.0146(1) 0.00062(8) -0.00116(7) 0.00010(7)
Pt(2) 0.0198(1) 0.0211(1) 0.0157(1) -0.00087(8) -0.00103(7) -0.00078(7)
Cl(1) 0.068(1) 0.074(1) 0.084(2) 0.006(1) 0.012(1) -0.001(1)
Cl(2) 0.120(2) 0.078(2) 0.124(2) 0.001(2) -0.038(2) 0.013(2)
Cl(3) 0.091(4) 0.094(3) 0.098(4) 0.034(3) -0.018(3) -0.033(3)
Cl(4) 0.25(1) 0.131(6) 0.134(6) -0.075(6) -0.045(6) -0.005(5)
P(1) 0.0235(7) 0.0196(6) 0.0159(6) -0.0007(5) -0.0009(5) -0.0006(5)
P(2) 0.0192(6) 0.0277(7) 0.0166(6) -0.0010(5) 0.0002(5) -0.0023(5)
P(3) 0.0219(7) 0.0240(7) 0.0161(6) 0.0028(5) -0.0011(5) 0.0016(5)
P(4) 0.0212(7) 0.0234(7) 0.0183(6) -0.0041(5) -0.0013(5) -0.0003(5)
P(5) 0.0211(7) 0.0252(7) 0.0169(6) -0.0001(5) 0.0013(5) -0.0016(5)
P(6) 0.0202(7) 0.0229(7) 0.0149(6) 0.0014(5) -0.0020(5) 0.0009(5)
P(11) 0.057(1) 0.053(1) 0.047(1) 0.0049(9) 0.0091(9) -0.0044(9)
P(12) 0.0301(8) 0.0327(8) 0.0392(9) 0.0055(6) -0.0058(7) -0.0004(7)
P(13) 0.070(1) 0.042(1) 0.053(1) -0.0181(9) -0.0179(10) 0.0105(8)
Na(1) 0.0205(10) 0.021(1) 0.0205(10) 0.0007(8) -0.0008(8) 0.0004(8)
F(11) 0.118(4) 0.065(3) 0.076(3) 0.015(3) 0.048(3) -0.003(2)
F(12) 0.134(5) 0.099(4) 0.060(3) -0.009(3) -0.033(3) -0.014(3)
F(13) 0.064(3) 0.143(5) 0.087(4) 0.041(3) -0.012(3) -0.011(3)
F(14) 0.096(4) 0.072(3) 0.103(4) -0.009(3) 0.037(3) 0.012(3)
F(15) 0.060(3) 0.081(3) 0.067(3) 0.024(2) -0.007(2) -0.018(2)
F(16) 0.114(4) 0.065(3) 0.132(5) -0.013(3) 0.057(4) -0.002(3)
F(21) 0.063(3) 0.047(2) 0.054(2) -0.011(2) -0.010(2) 0.015(2)
F(22) 0.051(2) 0.080(3) 0.071(3) 0.026(2) -0.032(2) -0.016(2)
F(23) 0.068(3) 0.070(3) 0.044(2) -0.009(2) -0.001(2) -0.022(2)
F(24) 0.059(3) 0.048(2) 0.082(3) -0.018(2) 0.020(2) -0.013(2)
F(25) 0.045(2) 0.085(3) 0.092(3) 0.017(2) -0.002(2) 0.055(3)
F(26) 0.082(3) 0.053(3) 0.067(3) 0.008(2) 0.026(2) -0.012(2)
F(31) 0.071(3) 0.110(4) 0.113(4) -0.014(3) -0.014(3) 0.033(3)
F(32) 0.195(7) 0.111(5) 0.074(4) 0.006(5) -0.031(4) -0.035(3)
F(33) 0.074(4) 0.091(4) 0.164(6) -0.012(3) -0.047(4) 0.037(4)
F(34) 0.149(6) 0.085(4) 0.142(5) -0.027(4) -0.021(4) -0.056(4)
F(35) 0.142(6) 0.110(5) 0.177(6) -0.027(4) -0.015(5) 0.101(5)
F(36) 0.098(4) 0.076(3) 0.075(3) -0.029(3) -0.013(3) 0.034(3)
N(1) 0.032(2) 0.030(2) 0.018(2) -0.003(2) -0.001(2) -0.001(2)
N(2) 0.034(3) 0.029(2) 0.019(2) -0.004(2) -0.001(2) -0.001(2)
N(11) 0.019(2) 0.023(2) 0.017(2) 0.000(2) -0.002(2) 0.001(2)
N(12) 0.021(2) 0.021(2) 0.015(2) 0.000(2) 0.001(2) 0.000(2)
N(21) 0.019(2) 0.024(2) 0.022(2) 0.002(2) 0.001(2) 0.003(2)
N(22) 0.017(2) 0.024(2) 0.018(2) -0.001(2) 0.001(2) 0.001(2)
N(31) 0.021(2) 0.025(2) 0.017(2) 0.002(2) 0.000(2) -0.001(2)
N(32) 0.023(2) 0.022(2) 0.019(2) 0.001(2) -0.001(2) -0.001(2)
C(1) 0.028(3) 0.024(3) 0.022(3) -0.002(2) 0.000(2) 0.004(2)
C(2) 0.023(3) 0.024(3) 0.024(3) -0.001(2) 0.003(2) 0.001(2)
C(11) 0.034(3) 0.040(3) 0.013(2) 0.001(3) -0.001(2) -0.004(2)
C(12) 0.041(3) 0.043(3) 0.025(3) -0.006(3) 0.002(2) -0.004(3)
C(13) 0.067(5) 0.041(4) 0.040(4) -0.010(3) 0.016(3) -0.015(3)
C(14) 0.075(5) 0.062(5) 0.029(3) -0.007(4) 0.018(3) -0.018(3)
C(15) 0.054(4) 0.053(4) 0.024(3) -0.006(3) 0.009(3) 0.000(3)
C(16) 0.036(3) 0.039(3) 0.023(3) 0.000(3) -0.001(2) 0.002(2)
C(17) 0.070(5) 0.046(4) 0.044(4) -0.014(4) 0.023(3) -0.007(3)
C(18) 0.056(4) 0.039(3) 0.029(3) -0.007(3) -0.001(3) 0.005(3)
C(21) 0.045(3) 0.028(3) 0.015(2) -0.011(3) 0.000(2) -0.002(2)
C(22) 0.039(3) 0.042(3) 0.022(3) -0.015(3) -0.003(2) 0.002(2)
C(23) 0.049(4) 0.066(4) 0.024(3) -0.024(4) -0.003(3) -0.007(3)
C(24) 0.066(5) 0.082(5) 0.032(4) -0.026(4) 0.009(3) -0.024(4)
C(25) 0.069(5) 0.059(5) 0.045(4) -0.012(4) 0.017(4) -0.022(3)
C(26) 0.050(4) 0.038(3) 0.025(3) -0.015(3) 0.007(3) -0.004(2)
C(27) 0.044(4) 0.060(4) 0.038(4) 0.002(3) -0.015(3) -0.004(3)
C(28) 0.054(4) 0.043(4) 0.035(3) 0.006(3) 0.007(3) -0.005(3)
C(31) 0.025(3) 0.018(2) 0.019(2) 0.004(2) -0.001(2) 0.004(2)
C(32) 0.029(3) 0.029(3) 0.021(3) -0.004(2) -0.003(2) -0.004(2)
C(33) 0.029(3) 0.036(3) 0.024(3) -0.010(2) 0.000(2) 0.001(2)
C(34) 0.019(2) 0.028(3) 0.021(3) -0.004(2) -0.004(2) 0.003(2)
C(35) 0.020(3) 0.044(3) 0.025(3) -0.009(2) 0.005(2) -0.001(2)
C(36) 0.021(3) 0.045(3) 0.019(3) -0.005(2) 0.001(2) -0.004(2)
C(37) 0.020(3) 0.025(3) 0.020(3) -0.001(2) -0.002(2) -0.001(2)
C(38) 0.020(2) 0.019(2) 0.016(2) 0.001(2) -0.002(2) 0.000(2)
C(41) 0.021(3) 0.023(3) 0.022(3) 0.003(2) 0.000(2) 0.002(2)
C(42) 0.039(3) 0.028(3) 0.023(3) 0.007(2) -0.005(2) 0.008(2)
C(43) 0.039(3) 0.020(3) 0.030(3) 0.002(2) -0.010(2) 0.003(2)
C(44) 0.023(3) 0.022(3) 0.027(3) 0.003(2) 0.001(2) 0.002(2)
C(45) 0.031(3) 0.020(3) 0.031(3) -0.005(2) 0.002(2) 0.001(2)
C(46) 0.032(3) 0.023(3) 0.025(3) -0.005(2) -0.003(2) 0.000(2)
C(47) 0.020(3) 0.026(3) 0.021(3) -0.003(2) 0.000(2) -0.002(2)
C(48) 0.019(2) 0.021(2) 0.019(2) -0.001(2) 0.003(2) -0.001(2)
C(51) 0.023(3) 0.027(3) 0.018(3) 0.003(2) -0.001(2) -0.001(2)
C(52) 0.029(3) 0.058(4) 0.021(3) 0.014(3) 0.003(2) -0.003(3)
C(53) 0.030(3) 0.058(4) 0.029(3) 0.022(3) 0.002(2) -0.009(3)
C(54) 0.029(3) 0.039(3) 0.023(3) 0.013(2) -0.003(2) -0.004(2)
C(55) 0.035(3) 0.056(4) 0.029(3) 0.025(3) -0.003(3) -0.006(3)
C(56) 0.034(3) 0.036(3) 0.022(3) 0.014(3) -0.003(2) 0.001(2)
C(57) 0.025(3) 0.025(3) 0.019(3) 0.003(2) 0.000(2) -0.006(2)
C(58) 0.022(3) 0.027(3) 0.018(2) 0.002(2) 0.002(2) -0.001(2)
C(111) 0.022(3) 0.026(3) 0.020(3) -0.002(2) -0.003(2) -0.005(2)
C(112) 0.042(3) 0.030(3) 0.023(3) -0.002(3) -0.003(2) -0.002(2)
C(113) 0.052(4) 0.028(3) 0.035(3) -0.013(3) 0.005(3) -0.009(3)
C(114) 0.037(3) 0.046(4) 0.037(3) -0.010(3) -0.005(3) -0.013(3)
C(115) 0.034(3) 0.052(4) 0.032(3) 0.000(3) -0.007(3) -0.006(3)
C(116) 0.031(3) 0.033(3) 0.026(3) 0.002(2) -0.005(2) -0.004(2)
C(121) 0.027(3) 0.020(3) 0.020(3) 0.002(2) 0.001(2) 0.000(2)
C(122) 0.049(4) 0.036(3) 0.031(3) 0.011(3) 0.007(3) 0.005(3)
C(123) 0.051(4) 0.045(4) 0.049(4) 0.022(3) 0.014(3) -0.001(3)
C(124) 0.039(3) 0.037(3) 0.051(4) 0.015(3) -0.009(3) 0.000(3)
C(125) 0.048(4) 0.039(3) 0.035(3) 0.019(3) -0.012(3) -0.004(3)
C(126) 0.038(3) 0.033(3) 0.026(3) 0.011(3) 0.000(2) -0.005(2)
C(211) 0.024(3) 0.036(3) 0.018(3) -0.008(2) 0.002(2) -0.007(2)
C(212) 0.032(3) 0.048(4) 0.033(3) 0.000(3) 0.002(3) -0.004(3)
C(213) 0.043(4) 0.078(5) 0.045(4) -0.008(4) 0.017(3) -0.018(4)
C(214) 0.043(4) 0.095(6) 0.030(4) -0.022(4) 0.021(3) -0.012(4)
C(215) 0.049(4) 0.077(5) 0.021(3) -0.020(4) 0.002(3) 0.012(3)
C(216) 0.027(3) 0.052(4) 0.029(3) -0.013(3) -0.007(2) 0.007(3)
C(221) 0.018(3) 0.033(3) 0.022(3) 0.000(2) 0.002(2) 0.000(2)
C(222) 0.032(3) 0.031(3) 0.021(3) 0.007(2) 0.002(2) -0.002(2)
C(223) 0.029(3) 0.042(3) 0.031(3) 0.006(3) 0.001(2) 0.002(3)
C(224) 0.036(3) 0.031(3) 0.042(3) 0.000(3) -0.001(3) 0.005(3)
C(225) 0.048(4) 0.028(3) 0.050(4) -0.002(3) -0.011(3) -0.010(3)
C(226) 0.035(3) 0.034(3) 0.035(3) 0.000(3) -0.006(3) -0.004(3)
C(311) 0.026(3) 0.030(3) 0.017(2) 0.001(2) -0.004(2) 0.001(2)
C(312) 0.034(3) 0.043(3) 0.029(3) 0.012(3) 0.004(2) 0.013(3)
C(313) 0.040(4) 0.049(4) 0.036(3) 0.018(3) -0.002(3) 0.015(3)
C(314) 0.054(4) 0.048(4) 0.028(3) 0.013(3) -0.006(3) 0.015(3)
C(315) 0.050(4) 0.051(4) 0.021(3) 0.016(3) 0.009(3) 0.007(3)
C(316) 0.040(3) 0.033(3) 0.024(3) 0.011(3) 0.000(2) 0.007(2)
C(321) 0.025(3) 0.026(3) 0.025(3) 0.006(2) 0.002(2) 0.009(2)
C(322) 0.030(3) 0.033(3) 0.033(3) 0.000(2) -0.002(2) -0.003(2)
C(323) 0.030(3) 0.035(3) 0.051(4) -0.006(3) 0.001(3) 0.004(3)
C(324) 0.027(3) 0.047(4) 0.052(4) 0.001(3) 0.009(3) 0.023(3)
C(325) 0.035(3) 0.052(4) 0.029(3) 0.010(3) 0.005(3) 0.015(3)
C(326) 0.025(3) 0.045(3) 0.024(3) 0.003(3) -0.002(2) 0.007(2)
C(411) 0.023(3) 0.032(3) 0.020(3) -0.003(2) -0.002(2) -0.001(2)
C(412) 0.023(3) 0.038(3) 0.023(3) -0.002(2) -0.002(2) 0.005(2)
C(413) 0.028(3) 0.036(3) 0.036(3) 0.003(2) 0.000(2) -0.006(3)
C(414) 0.029(3) 0.053(4) 0.038(3) -0.004(3) 0.011(3) -0.008(3)
C(415) 0.038(3) 0.053(4) 0.035(3) 0.000(3) 0.012(3) 0.010(3)
C(416) 0.027(3) 0.044(3) 0.034(3) 0.001(3) 0.003(2) 0.011(3)
C(421) 0.032(3) 0.024(3) 0.019(3) -0.009(2) -0.001(2) 0.002(2)
C(422) 0.034(3) 0.031(3) 0.030(3) -0.006(2) 0.002(2) -0.002(2)
C(423) 0.058(4) 0.030(3) 0.035(3) -0.011(3) 0.012(3) -0.013(3)
C(424) 0.060(4) 0.036(3) 0.030(3) -0.019(3) -0.003(3) -0.008(3)
C(425) 0.047(4) 0.048(4) 0.039(4) -0.009(3) -0.017(3) -0.007(3)
C(426) 0.032(3) 0.038(3) 0.034(3) -0.003(3) -0.008(2) -0.010(3)
C(511) 0.030(3) 0.031(3) 0.016(3) 0.003(2) 0.000(2) -0.005(2)
C(512) 0.037(3) 0.041(3) 0.031(3) -0.004(3) 0.010(3) 0.000(3)
C(513) 0.043(4) 0.057(4) 0.039(4) -0.001(3) 0.019(3) 0.006(3)
C(514) 0.049(4) 0.065(5) 0.033(3) 0.019(4) 0.020(3) -0.006(3)
C(515) 0.043(4) 0.055(4) 0.042(4) 0.012(3) 0.006(3) -0.017(3)
C(516) 0.029(3) 0.043(3) 0.027(3) 0.002(3) 0.001(2) -0.003(2)
C(521) 0.022(3) 0.025(3) 0.025(3) -0.003(2) 0.005(2) -0.005(2)
C(522) 0.038(3) 0.030(3) 0.038(3) -0.008(3) -0.006(3) 0.000(3)
C(523) 0.040(3) 0.035(3) 0.042(4) -0.003(3) -0.002(3) 0.008(3)
C(524) 0.060(4) 0.030(3) 0.039(4) -0.010(3) 0.007(3) -0.005(3)
C(525) 0.078(5) 0.044(4) 0.032(3) -0.022(4) -0.006(3) -0.010(3)
C(526) 0.049(4) 0.040(3) 0.026(3) -0.008(3) -0.002(3) -0.001(3)
C(611) 0.031(3) 0.022(3) 0.023(3) 0.005(2) -0.002(2) 0.003(2)
C(612) 0.069(5) 0.045(4) 0.030(3) -0.027(3) 0.009(3) -0.015(3)
C(613) 0.088(6) 0.049(4) 0.035(4) -0.038(4) -0.001(4) -0.007(3)
C(614) 0.047(4) 0.043(4) 0.055(4) -0.021(3) -0.011(3) 0.006(3)
C(615) 0.041(4) 0.048(4) 0.076(5) -0.013(3) 0.016(4) -0.007(4)
C(616) 0.040(4) 0.034(3) 0.055(4) -0.009(3) 0.011(3) -0.012(3)
C(621) 0.024(3) 0.031(3) 0.014(2) 0.003(2) -0.004(2) 0.004(2)
C(622) 0.035(3) 0.028(3) 0.032(3) 0.007(2) -0.002(2) 0.001(2)
C(623) 0.048(4) 0.042(4) 0.037(3) 0.015(3) -0.004(3) 0.012(3)
C(624) 0.041(4) 0.059(4) 0.031(3) 0.023(3) -0.017(3) 0.001(3)
C(625) 0.034(3) 0.052(4) 0.034(3) 0.007(3) -0.015(3) -0.007(3)
C(626) 0.031(3) 0.033(3) 0.026(3) 0.005(2) -0.005(2) 0.000(2)
C(701) 0.069(6) 0.104(7) 0.089(7) -0.003(5) -0.004(5) 0.046(6)
C(707) 0.15(2) 0.08(1) 0.07(1) -0.02(1) 0.02(1) -0.02(1)

loop_
_geom_bond_atom_site_label_1
_geom_bond_atom_site_label_2
_geom_bond_distance
_geom_bond_site_symmetry_1
_geom_bond_site_symmetry_2
_geom_bond_publ_flag
Pt(1) P(1) 2.330(1) . . yes
Pt(1) P(3) 2.351(1) . . yes
Pt(1) P(5) 2.335(1) . . yes
Pt(1) C(1) 2.004(5) . . yes
Pt(2) P(2) 2.351(1) . . yes
Pt(2) P(4) 2.336(1) . . yes
Pt(2) P(6) 2.341(1) . . yes
Pt(2) C(2) 2.006(5) . . yes
Cl(1) C(701) 1.741(10) . . yes
Cl(2) C(701) 1.813(10) . . yes
Cl(3) C(707) 1.70(2) . . yes
Cl(4) C(707) 1.72(2) . . yes
P(1) C(31) 1.859(5) . . yes
P(1) C(111) 1.827(5) . . yes
P(1) C(121) 1.822(5) . . yes
P(2) C(37) 1.855(5) . . yes
P(2) C(211) 1.837(5) . . yes
P(2) C(221) 1.831(5) . . yes
P(3) C(41) 1.859(5) . . yes
P(3) C(311) 1.813(5) . . yes
P(3) C(321) 1.822(5) . . yes
P(4) C(47) 1.857(5) . . yes
P(4) C(411) 1.836(5) . . yes
P(4) C(421) 1.813(5) . . yes
P(5) C(51) 1.841(5) . . yes
P(5) C(511) 1.828(5) . . yes
P(5) C(521) 1.831(5) . . yes
P(6) C(57) 1.858(5) . . yes
P(6) C(611) 1.810(5) . . yes
P(6) C(621) 1.834(5) . . yes
P(11) F(11) 1.590(5) . . yes
P(11) F(12) 1.567(6) . . yes
P(11) F(13) 1.585(6) . . yes
P(11) F(14) 1.607(5) . . yes
P(11) F(15) 1.594(5) . . yes
P(11) F(16) 1.560(6) . . yes
P(12) F(21) 1.588(4) . . yes
P(12) F(22) 1.580(4) . . yes
P(12) F(23) 1.586(4) . . yes
P(12) F(24) 1.601(4) . . yes
P(12) F(25) 1.590(4) . . yes
P(12) F(26) 1.594(4) . . yes
P(13) F(31) 1.574(6) . . yes
P(13) F(32) 1.553(6) . . yes
P(13) F(33) 1.576(6) . . yes
P(13) F(34) 1.586(6) . . yes
P(13) F(35) 1.565(7) . . yes
P(13) F(36) 1.573(5) . . yes
Na(1) N(11) 2.480(4) . . yes
Na(1) N(12) 2.524(4) . . yes
Na(1) N(21) 2.517(4) . . yes
Na(1) N(22) 2.499(4) . . yes
Na(1) N(31) 2.476(4) . . yes
Na(1) N(32) 2.490(4) . . yes
O(101) O(102) 1.78(1) . . yes
O(101) C(704) 1.21(1) . . yes
O(101) C(706) 1.70(2) . . yes
O(102) C(704) 1.49(1) . . yes
O(102) C(706) 1.36(2) . . yes
O(103) O(104) 1.57(2) . . yes
N(1) C(1) 1.148(6) . . yes
N(1) C(11) 1.408(6) . . yes
N(2) C(2) 1.157(7) . . yes
N(2) C(21) 1.413(7) . . yes
N(11) C(31) 1.318(6) . . yes
N(11) C(38) 1.358(6) . . yes
N(12) C(37) 1.316(6) . . yes
N(12) C(38) 1.383(6) . . yes
N(21) C(41) 1.318(6) . . yes
N(21) C(48) 1.371(6) . . yes
N(22) C(47) 1.317(6) . . yes
N(22) C(48) 1.364(6) . . yes
N(31) C(51) 1.315(6) . . yes
N(31) C(58) 1.361(6) . . yes
N(32) C(57) 1.315(6) . . yes
N(32) C(58) 1.366(6) . . yes
C(11) C(12) 1.386(8) . . yes
C(11) C(16) 1.401(8) . . yes
C(12) C(13) 1.389(9) . . yes
C(12) C(17) 1.505(9) . . yes
C(13) C(14) 1.380(10) . . yes
C(14) C(15) 1.381(10) . . yes
C(15) C(16) 1.386(8) . . yes
C(16) C(18) 1.512(9) . . yes
C(21) C(22) 1.392(8) . . yes
C(21) C(26) 1.385(8) . . yes
C(22) C(23) 1.387(8) . . yes
C(22) C(27) 1.484(9) . . yes
C(23) C(24) 1.35(1) . . yes
C(24) C(25) 1.39(1) . . yes
C(25) C(26) 1.382(9) . . yes
C(26) C(28) 1.491(9) . . yes
C(31) C(32) 1.420(7) . . yes
C(32) C(33) 1.363(7) . . yes
C(33) C(34) 1.408(7) . . yes
C(34) C(35) 1.395(7) . . yes
C(34) C(38) 1.407(7) . . yes
C(35) C(36) 1.368(8) . . yes
C(36) C(37) 1.414(7) . . yes
C(41) C(42) 1.424(7) . . yes
C(42) C(43) 1.380(7) . . yes
C(43) C(44) 1.401(7) . . yes
C(44) C(45) 1.411(7) . . yes
C(44) C(48) 1.417(7) . . yes
C(45) C(46) 1.347(7) . . yes
C(46) C(47) 1.401(7) . . yes
C(51) C(52) 1.415(8) . . yes
C(52) C(53) 1.370(8) . . yes
C(53) C(54) 1.411(8) . . yes
C(54) C(55) 1.410(8) . . yes
C(54) C(58) 1.406(7) . . yes
C(55) C(56) 1.366(8) . . yes
C(56) C(57) 1.416(7) . . yes
C(111) C(112) 1.391(7) . . yes
C(111) C(116) 1.383(7) . . yes
C(112) C(113) 1.394(8) . . yes
C(113) C(114) 1.379(9) . . yes
C(114) C(115) 1.372(9) . . yes
C(115) C(116) 1.405(8) . . yes
C(121) C(122) 1.398(8) . . yes
C(121) C(126) 1.381(7) . . yes
C(122) C(123) 1.392(9) . . yes
C(123) C(124) 1.382(9) . . yes
C(124) C(125) 1.369(9) . . yes
C(125) C(126) 1.395(8) . . yes
C(211) C(212) 1.375(8) . . yes
C(211) C(216) 1.395(8) . . yes
C(212) C(213) 1.379(9) . . yes
C(213) C(214) 1.37(1) . . yes
C(214) C(215) 1.37(1) . . yes
C(215) C(216) 1.377(8) . . yes
C(221) C(222) 1.401(7) . . yes
C(221) C(226) 1.393(8) . . yes
C(222) C(223) 1.389(8) . . yes
C(223) C(224) 1.377(8) . . yes
C(224) C(225) 1.378(9) . . yes
C(225) C(226) 1.386(8) . . yes
C(311) C(312) 1.400(8) . . yes
C(311) C(316) 1.395(7) . . yes
C(312) C(313) 1.398(8) . . yes
C(313) C(314) 1.383(9) . . yes
C(314) C(315) 1.379(9) . . yes
C(315) C(316) 1.390(8) . . yes
C(321) C(322) 1.399(8) . . yes
C(321) C(326) 1.395(7) . . yes
C(322) C(323) 1.388(8) . . yes
C(323) C(324) 1.381(9) . . yes
C(324) C(325) 1.392(9) . . yes
C(325) C(326) 1.392(8) . . yes
C(411) C(412) 1.388(7) . . yes
C(411) C(416) 1.383(8) . . yes
C(412) C(413) 1.385(8) . . yes
C(413) C(414) 1.377(8) . . yes
C(414) C(415) 1.376(9) . . yes
C(415) C(416) 1.386(8) . . yes
C(421) C(422) 1.399(8) . . yes
C(421) C(426) 1.398(8) . . yes
C(422) C(423) 1.404(8) . . yes
C(423) C(424) 1.384(10) . . yes
C(424) C(425) 1.391(9) . . yes
C(425) C(426) 1.386(9) . . yes
C(511) C(512) 1.393(8) . . yes
C(511) C(516) 1.385(8) . . yes
C(512) C(513) 1.378(9) . . yes
C(513) C(514) 1.365(10) . . yes
C(514) C(515) 1.362(10) . . yes
C(515) C(516) 1.394(8) . . yes
C(521) C(522) 1.398(8) . . yes
C(521) C(526) 1.381(8) . . yes
C(522) C(523) 1.375(8) . . yes
C(523) C(524) 1.366(9) . . yes
C(524) C(525) 1.386(9) . . yes
C(525) C(526) 1.401(9) . . yes
C(611) C(612) 1.393(8) . . yes
C(611) C(616) 1.369(8) . . yes
C(612) C(613) 1.39(1) . . yes
C(613) C(614) 1.36(1) . . yes
C(614) C(615) 1.35(1) . . yes
C(615) C(616) 1.379(9) . . yes
C(621) C(622) 1.383(7) . . yes
C(621) C(626) 1.388(7) . . yes
C(622) C(623) 1.390(8) . . yes
C(623) C(624) 1.375(9) . . yes
C(624) C(625) 1.380(9) . . yes
C(625) C(626) 1.379(8) . . yes
C(703) C(704) 1.55(1) . . yes
C(705) C(706) 1.66(2) . . yes
